data_1545594
loop_
_publ_author_name
'Haddad, Jibreel'
'Whitehead, George F. S.'
'Katsoulidis, Alexandros'
'Rosseinsky, Matthew J.'

_publ_section_title
;
 In-MOFs based on amide functionalised flexible linkers
;
_journal_name_full 'Faraday Discuss.'
_journal_paper_doi 10.1039/C7FD00085E
_journal_year 2017
_chemical_formula_moiety 'C12 H11 In N2 O7'
_chemical_formula_sum 'C12 H11 In N2 O7'
_chemical_formula_weight 410.05
_space_group_crystal_system triclinic
_space_group_IT_number 2
_space_group_name_Hall '-P 1'
_space_group_name_H-M_alt 'P -1'
_symmetry_space_group_name_Hall '-P 1'
_symmetry_space_group_name_H-M 'P -1'
_atom_sites_solution_hydrogens geom
_atom_sites_solution_primary dual
_audit_creation_date 2017-02-10
_audit_creation_method
;
Olex2 1.2
(compiled 2017.01.04 svn.r3372 for OlexSys, GUI svn.r5292)
;
_audit_update_record
;
2017-02-24 deposited with the CCDC.
2017-03-17 downloaded from the CCDC.
;
_cell_angle_alpha 77.815(7)
_cell_angle_beta 78.748(5)
_cell_angle_gamma 85.773(5)
_cell_formula_units_Z 2
_cell_length_a 7.2372(4)
_cell_length_b 10.1596(8)
_cell_length_c 11.8645(8)
_cell_measurement_reflns_used 2896
_cell_measurement_temperature 100
_cell_measurement_theta_max 26.2950
_cell_measurement_theta_min 1.7790
_cell_volume 835.84(10)
_computing_cell_refinement 'CrysAlisPro 1.171.38.43 (Rigaku OD, 2015)'
_computing_data_collection 'CrysAlisPro 1.171.38.43 (Rigaku OD, 2015)'
_computing_data_reduction 'CrysAlisPro 1.171.38.43 (Rigaku OD, 2015)'
_computing_molecular_graphics 'Olex2 (Dolomanov et al., 2009)'
_computing_publication_material 'Olex2 (Dolomanov et al., 2009)'
_computing_structure_refinement 'ShelXL (Sheldrick, 2015)'
_computing_structure_solution 'ShelXT (Sheldrick, 2015)'
_diffrn_ambient_temperature 100
_diffrn_detector 'CCD plate'
_diffrn_measured_fraction_theta_full 1.000
_diffrn_measured_fraction_theta_max 1.000
_diffrn_measurement_details
;
List of Runs (angles in degrees, time in seconds):

  # Type    Start    End  Width  t~exp~   \w     \q     \k     \f   Frames
#--------------------------------------------------------------------------
  1  \w   -110.00  15.00   1.00   60.00    --  -20.00 -68.00   0.00  125
  2  \w   -110.00  15.00   1.00   60.00    --  -20.00 -68.00 120.00  125
  3  \w   -110.00  15.00   1.00   60.00    --  -20.00 -68.00 240.00  125
  4  \w   -110.00  15.00   1.00   60.00    --  -20.00 -30.00  90.00  125
;
_diffrn_measurement_device 'abstract diffractometer'
_diffrn_measurement_device_type 'dtrek-CrysAlisPro-abstract goniometer imported rigaku-d*trek images'
_diffrn_measurement_method '\w scans'
_diffrn_orient_matrix_type 'CrysAlisPro convention (1999,Acta A55,543-557)'
_diffrn_orient_matrix_UB_11 -0.0419325000
_diffrn_orient_matrix_UB_12 -0.0258361000
_diffrn_orient_matrix_UB_13 0.0590596000
_diffrn_orient_matrix_UB_21 0.0024566000
_diffrn_orient_matrix_UB_22 -0.0653833000
_diffrn_orient_matrix_UB_23 -0.0126075000
_diffrn_orient_matrix_UB_31 0.0907355000
_diffrn_orient_matrix_UB_32 -0.0128420000
_diffrn_orient_matrix_UB_33 0.0150043000
_diffrn_radiation_monochromator graphite
_diffrn_radiation_probe x-ray
_diffrn_radiation_type MoK\a
_diffrn_radiation_wavelength 0.71073
_diffrn_reflns_av_R_equivalents 0.0888
_diffrn_reflns_av_unetI/netI 0.1213
_diffrn_reflns_Laue_measured_fraction_full 1.000
_diffrn_reflns_Laue_measured_fraction_max 1.000
_diffrn_reflns_limit_h_max 6
_diffrn_reflns_limit_h_min -9
_diffrn_reflns_limit_k_max 12
_diffrn_reflns_limit_k_min -12
_diffrn_reflns_limit_l_max 14
_diffrn_reflns_limit_l_min -14
_diffrn_reflns_number 9533
_diffrn_reflns_point_group_measured_fraction_full 1.000
_diffrn_reflns_point_group_measured_fraction_max 1.000
_diffrn_reflns_theta_full 25.242
_diffrn_reflns_theta_max 26.370
_diffrn_reflns_theta_min 1.787
_diffrn_source 'fine-focus sealed X-ray tube'
_diffrn_source_type 'Enhance (Mo) X-ray Source'
_exptl_absorpt_coefficient_mu 1.446
_exptl_absorpt_correction_T_max 1.00000
_exptl_absorpt_correction_T_min 0.78461
_exptl_absorpt_correction_type multi-scan
_exptl_absorpt_process_details
;
CrysAlisPro 1.171.38.43 (Rigaku Oxford Diffraction, 2015)
Empirical absorption correction using spherical harmonics,
 implemented in SCALE3 ABSPACK scaling algorithm.
;
_exptl_crystal_colour 'clear colourless'
_exptl_crystal_colour_lustre clear
_exptl_crystal_colour_primary colourless
_exptl_crystal_density_diffrn 1.629
_exptl_crystal_description block
_exptl_crystal_F_000 404
_exptl_crystal_size_max 0.2
_exptl_crystal_size_mid 0.05
_exptl_crystal_size_min 0.05
_refine_diff_density_max 2.580
_refine_diff_density_min -1.411
_refine_diff_density_rms 0.194
_refine_ls_extinction_method none
_refine_ls_goodness_of_fit_ref 0.984
_refine_ls_hydrogen_treatment constr
_refine_ls_matrix_type full
_refine_ls_number_parameters 202
_refine_ls_number_reflns 3415
_refine_ls_number_restraints 24
_refine_ls_restrained_S_all 0.985
_refine_ls_R_factor_all 0.1162
_refine_ls_R_factor_gt 0.0678
_refine_ls_shift/su_max 0.000
_refine_ls_shift/su_mean 0.000
_refine_ls_structure_factor_coef Fsqd
_refine_ls_weighting_details 'w=1/[\s^2^(Fo^2^)+(0.0894P)^2^] where P=(Fo^2^+2Fc^2^)/3'
_refine_ls_weighting_scheme calc
_refine_ls_wR_factor_gt 0.1567
_refine_ls_wR_factor_ref 0.1809
_reflns_Friedel_coverage 0.000
_reflns_number_gt 2077
_reflns_number_total 3415
_reflns_threshold_expression 'I > 2\s(I)'
_cod_data_source_file c7fd00085e2.cif
_cod_data_source_block c1_jh_pdg_47_2_sq
_cod_database_code 1545594
_shelx_shelxl_version_number 2014/7
_shelx_space_group_comment
;
The symmetry employed for this shelxl refinement is uniquely defined
by the following loop, which should always be used as a source of
symmetry information in preference to the above space-group names.
They are only intended as comments.
;
_reflns_odcompleteness_completeness 99.97
_reflns_odcompleteness_iscentric 1
_reflns_odcompleteness_theta 26.31
_olex2_refinement_description
;
1. Fixed Uiso
 At 1.2 times of:
  All C(H) groups, All C(H,H) groups, All N(H) groups, All O(H) groups
2. Uiso/Uaniso restraints and constraints
Uanis(O003) \\sim Ueq: with sigma of 0.002 and sigma for terminal atoms of 0.004
3. Rigid body (RIGU) restrains
 C00G, C00K, O007, O005
 with sigma for 1-2 distances of 0.004 and sigma for 1-3 distances of 0.004
4.a Secondary CH2 refined with riding coordinates:
 C00C(H00B,H00C), C00G(H00E,H00F)
4.b Aromatic/amide H refined with riding coordinates:
 O003(H003), N006(H006), N00A(H00A), C00D(H00D), C00I(H00I), C00J(H00J),
 C00M(H00M)
;
_olex2_submission_special_instructions 'No special instructions were received'
_oxdiff_exptl_absorpt_empirical_details
;
Empirical correction (ABSPACK) includes:
- Absorption correction using spherical harmonics
- Frame scaling
;
_oxdiff_exptl_absorpt_empirical_full_max 1.354
_oxdiff_exptl_absorpt_empirical_full_min 0.811

loop_
_space_group_symop_operation_xyz
'x, y, z'
'-x, -y, -z'

loop_
_atom_site_label
_atom_site_type_symbol
_atom_site_fract_x
_atom_site_fract_y
_atom_site_fract_z
_atom_site_U_iso_or_equiv
_atom_site_adp_type
_atom_site_occupancy
_atom_site_site_symmetry_order
_atom_site_calc_flag
_atom_site_refinement_flags_posn
_atom_site_refinement_flags_adp
_atom_site_refinement_flags_occupancy
In01 In 0.0000 0.0000 1.0000 0.0268(3) Uani 1 2 d S T P
In02 In 0.5000 0.0000 1.0000 0.0263(3) Uani 1 2 d S T P
O003 O 0.2231(8) -0.0202(6) 1.0913(5) 0.0275(14) Uani 1 1 d . U .
H003 H 0.1984 -0.0386 1.1747 0.033 Uiso 1 1 calc R . .
O004 O 0.5355(8) 0.1013(6) 0.6400(5) 0.0298(15) Uani 1 1 d . . .
O005 O 1.8617(8) 0.1351(8) 0.1122(6) 0.0436(18) Uani 1 1 d . U .
N006 N 1.4758(9) 0.1877(7) 0.3421(6) 0.0249(17) Uani 1 1 d . . .
H006 H 1.4272 0.1077 0.3684 0.030 Uiso 1 1 calc R . .
O007 O 1.5503(8) 0.1165(6) 0.1270(5) 0.0293(14) Uani 1 1 d . U .
O008 O 0.1310(9) 0.1599(7) 0.8652(6) 0.0458(19) Uani 1 1 d . . .
O009 O 0.4310(9) 0.1813(6) 0.8813(5) 0.0329(15) Uani 1 1 d . . .
N00A N 0.5078(9) 0.3212(7) 0.6527(6) 0.0261(17) Uani 1 1 d . . .
H00A H 0.5633 0.3989 0.6360 0.031 Uiso 1 1 calc R . .
O00B O 1.4337(9) 0.4126(6) 0.3356(6) 0.0401(18) Uani 1 1 d . . .
C00C C 0.3134(12) 0.3114(9) 0.7162(8) 0.030(2) Uani 1 1 d . . .
H00B H 0.2330 0.2872 0.6656 0.036 Uiso 1 1 calc R . .
H00C H 0.2680 0.4006 0.7337 0.036 Uiso 1 1 calc R . .
C00D C 0.9398(12) 0.1356(9) 0.5743(7) 0.026(2) Uani 1 1 d . . .
H00D H 0.9061 0.0536 0.6278 0.032 Uiso 1 1 calc R . .
C00E C 0.2927(11) 0.2088(8) 0.8290(8) 0.024(2) Uani 1 1 d . . .
C00F C 1.1741(12) 0.2710(9) 0.4340(8) 0.026(2) Uani 1 1 d . . .
C00G C 1.6659(11) 0.1991(9) 0.2729(8) 0.029(2) Uani 1 1 d . U .
H00E H 1.7550 0.1498 0.3219 0.035 Uiso 1 1 calc R . .
H00F H 1.6987 0.2952 0.2527 0.035 Uiso 1 1 calc R . .
C00H C 0.8039(12) 0.2372(8) 0.5560(7) 0.0241(19) Uani 1 1 d . . .
C00I C 1.0374(12) 0.3743(9) 0.4154(8) 0.028(2) Uani 1 1 d . . .
H00I H 1.0706 0.4564 0.3620 0.034 Uiso 1 1 calc R . .
C00J C 0.8523(12) 0.3562(9) 0.4756(8) 0.030(2) Uani 1 1 d . . .
H00J H 0.7589 0.4253 0.4616 0.036 Uiso 1 1 calc R . .
C00K C 1.6934(11) 0.1459(9) 0.1613(8) 0.029(2) Uani 1 1 d . U .
C00L C 0.6023(12) 0.2138(9) 0.6195(7) 0.0254(19) Uani 1 1 d . . .
C00M C 1.1271(12) 0.1526(9) 0.5144(7) 0.028(2) Uani 1 1 d . . .
H00M H 1.2205 0.0837 0.5290 0.033 Uiso 1 1 calc R . .
C00O C 1.3738(12) 0.2976(9) 0.3662(8) 0.029(2) Uani 1 1 d . . .

loop_
_atom_site_aniso_label
_atom_site_aniso_U_11
_atom_site_aniso_U_22
_atom_site_aniso_U_33
_atom_site_aniso_U_23
_atom_site_aniso_U_13
_atom_site_aniso_U_12
In01 0.0073(4) 0.0364(6) 0.0350(6) -0.0072(5) -0.0002(4) -0.0005(4)
In02 0.0116(4) 0.0345(6) 0.0324(6) -0.0053(4) -0.0054(4) 0.0009(4)
O003 0.021(2) 0.035(2) 0.027(2) -0.0039(16) -0.0074(16) -0.0028(17)
O004 0.019(3) 0.023(3) 0.042(4) -0.006(3) 0.006(3) -0.005(3)
O005 0.014(3) 0.066(5) 0.057(4) -0.034(4) 0.002(3) 0.000(3)
N006 0.019(4) 0.024(4) 0.029(4) -0.007(3) 0.005(3) -0.004(3)
O007 0.014(3) 0.041(4) 0.032(3) -0.009(3) 0.002(2) -0.002(3)
O008 0.025(4) 0.056(5) 0.046(4) 0.013(4) -0.007(3) -0.006(4)
O009 0.025(3) 0.034(4) 0.037(4) 0.003(3) -0.014(3) 0.003(3)
N00A 0.017(4) 0.018(4) 0.035(4) -0.001(3) 0.011(3) -0.003(3)
O00B 0.020(3) 0.026(4) 0.067(5) -0.013(3) 0.014(3) -0.003(3)
C00C 0.018(4) 0.028(5) 0.038(5) -0.002(4) 0.003(4) 0.000(4)
C00D 0.021(5) 0.023(5) 0.026(5) 0.001(4) 0.010(4) 0.000(4)
C00E 0.013(4) 0.022(5) 0.041(5) -0.017(4) -0.002(4) 0.002(4)
C00F 0.018(4) 0.020(5) 0.038(5) -0.010(4) 0.007(4) -0.004(4)
C00G 0.011(4) 0.033(5) 0.044(5) -0.015(4) 0.002(3) 0.000(4)
C00H 0.023(5) 0.020(4) 0.022(5) 0.003(4) 0.005(4) -0.003(4)
C00I 0.025(5) 0.020(5) 0.034(5) -0.002(4) 0.007(4) -0.004(4)
C00J 0.020(5) 0.024(5) 0.036(5) 0.006(4) 0.002(4) 0.005(4)
C00K 0.009(3) 0.028(5) 0.048(5) -0.012(4) 0.003(3) 0.003(3)
C00L 0.026(5) 0.020(5) 0.025(5) 0.001(4) 0.001(4) -0.002(4)
C00M 0.017(4) 0.028(5) 0.033(5) -0.007(4) 0.005(4) 0.004(4)
C00O 0.021(5) 0.022(5) 0.043(6) -0.013(4) 0.003(4) 0.004(4)

loop_
_atom_type_symbol
_atom_type_description
_atom_type_scat_dispersion_real
_atom_type_scat_dispersion_imag
_atom_type_scat_source
C C 0.0033 0.0016 'International Tables Vol C Tables 4.2.6.8 and 6.1.1.4'
H H 0.0000 0.0000 'International Tables Vol C Tables 4.2.6.8 and 6.1.1.4'
In In -0.7276 1.3100 'International Tables Vol C Tables 4.2.6.8 and 6.1.1.4'
N N 0.0061 0.0033 'International Tables Vol C Tables 4.2.6.8 and 6.1.1.4'
O O 0.0106 0.0060 'International Tables Vol C Tables 4.2.6.8 and 6.1.1.4'

loop_
_geom_angle_atom_site_label_1
_geom_angle_atom_site_label_2
_geom_angle_atom_site_label_3
_geom_angle
_geom_angle_site_symmetry_1
_geom_angle_site_symmetry_3
O003 In01 O003 180.0 . 2_557
O003 In01 O005 87.6(2) 2_557 2_756
O003 In01 O005 87.6(2) . 1_356
O003 In01 O005 92.4(2) . 2_756
O003 In01 O005 92.4(2) 2_557 1_356
O003 In01 O008 87.2(2) . 2_557
O003 In01 O008 87.2(2) 2_557 .
O003 In01 O008 92.8(2) . .
O003 In01 O008 92.8(2) 2_557 2_557
O005 In01 O005 180.0(3) 1_356 2_756
O008 In01 O005 93.9(3) 2_557 2_756
O008 In01 O005 86.1(3) 2_557 1_356
O008 In01 O005 93.9(3) . 1_356
O008 In01 O005 86.1(3) . 2_756
O008 In01 O008 180.0(3) 2_557 .
O003 In02 O003 180.0 2_657 .
O003 In02 O007 87.8(2) . 1_456
O003 In02 O007 92.2(2) . 2_756
O003 In02 O007 87.8(2) 2_657 2_756
O003 In02 O007 92.2(2) 2_657 1_456
O003 In02 O009 93.0(2) . .
O003 In02 O009 93.0(2) 2_657 2_657
O003 In02 O009 87.0(2) 2_657 .
O003 In02 O009 87.0(2) . 2_657
O007 In02 O007 180.0 1_456 2_756
O009 In02 O007 88.4(2) . 2_756
O009 In02 O007 91.6(2) 2_657 2_756
O009 In02 O007 88.4(2) 2_657 1_456
O009 In02 O007 91.6(2) . 1_456
O009 In02 O009 180.0 2_657 .
In01 O003 H003 119.9 . .
In02 O003 In01 120.2(3) . .
In02 O003 H003 119.9 . .
C00K O005 In01 131.1(6) . 1_754
C00G N006 H006 119.5 . .
C00O N006 H006 119.5 . .
C00O N006 C00G 120.9(7) . .
C00K O007 In02 135.4(5) . 1_654
C00E O008 In01 137.8(6) . .
C00E O009 In02 130.0(6) . .
C00C N00A H00A 119.6 . .
C00L N00A H00A 119.6 . .
C00L N00A C00C 120.9(7) . .
N00A C00C H00B 109.0 . .
N00A C00C H00C 109.0 . .
N00A C00C C00E 112.8(7) . .
H00B C00C H00C 107.8 . .
C00E C00C H00B 109.0 . .
C00E C00C H00C 109.0 . .
C00H C00D H00D 119.7 . .
C00H C00D C00M 120.7(8) . .
C00M C00D H00D 119.7 . .
O008 C00E C00C 115.2(7) . .
O009 C00E O008 125.5(9) . .
O009 C00E C00C 119.3(8) . .
C00I C00F C00O 117.2(8) . .
C00M C00F C00I 120.2(8) . .
C00M C00F C00O 122.6(8) . .
N006 C00G H00E 108.6 . .
N006 C00G H00F 108.6 . .
N006 C00G C00K 114.8(7) . .
H00E C00G H00F 107.5 . .
C00K C00G H00E 108.6 . .
C00K C00G H00F 108.6 . .
C00D C00H C00J 119.7(8) . .
C00D C00H C00L 119.2(7) . .
C00J C00H C00L 121.0(8) . .
C00F C00I H00I 120.1 . .
C00J C00I C00F 119.8(8) . .
C00J C00I H00I 120.1 . .
C00H C00J C00I 120.3(8) . .
C00H C00J H00J 119.9 . .
C00I C00J H00J 119.9 . .
O005 C00K O007 126.7(9) . .
O005 C00K C00G 114.6(8) . .
O007 C00K C00G 118.7(7) . .
O004 C00L N00A 123.7(8) . .
O004 C00L C00H 120.8(7) . .
N00A C00L C00H 115.5(7) . .
C00D C00M H00M 120.3 . .
C00F C00M C00D 119.4(8) . .
C00F C00M H00M 120.3 . .
N006 C00O C00F 115.1(8) . .
O00B C00O N006 123.5(8) . .
O00B C00O C00F 121.4(7) . .

loop_
_geom_bond_atom_site_label_1
_geom_bond_atom_site_label_2
_geom_bond_distance
_geom_bond_site_symmetry_2
In01 O003 2.089(6) .
In01 O003 2.089(6) 2_557
In01 O005 2.170(6) 2_756
In01 O005 2.170(6) 1_356
In01 O008 2.153(7) 2_557
In01 O008 2.153(7) .
In02 O003 2.086(6) .
In02 O003 2.086(6) 2_657
In02 O007 2.198(6) 2_756
In02 O007 2.198(6) 1_456
In02 O009 2.161(6) 2_657
In02 O009 2.161(6) .
O003 H003 0.9500 .
O004 C00L 1.232(10) .
O005 In01 2.170(6) 1_754
O005 C00K 1.251(10) .
N006 H006 0.8800 .
N006 C00G 1.457(10) .
N006 C00O 1.344(10) .
O007 In02 2.198(6) 1_654
O007 C00K 1.261(10) .
O008 C00E 1.265(10) .
O009 C00E 1.262(10) .
N00A H00A 0.8800 .
N00A C00C 1.461(10) .
N00A C00L 1.333(10) .
O00B C00O 1.232(10) .
C00C H00B 0.9900 .
C00C H00C 0.9900 .
C00C C00E 1.501(12) .
C00D H00D 0.9500 .
C00D C00H 1.385(11) .
C00D C00M 1.407(11) .
C00F C00I 1.401(12) .
C00F C00M 1.386(12) .
C00F C00O 1.523(12) .
C00G H00E 0.9900 .
C00G H00F 0.9900 .
C00G C00K 1.506(12) .
C00H C00J 1.393(11) .
C00H C00L 1.517(11) .
C00I H00I 0.9500 .
C00I C00J 1.394(11) .
C00J H00J 0.9500 .
C00M H00M 0.9500 .
